data_4003048
loop_
_publ_author_name
'Dahlman, Clayton J.'
'DeCrescent, Ryan A.'
'Venkatesan, Naveen R.'
'Kennard, Rhys M.'
'Wu, Guang'
'Everest, Michael A.'
'Schuller, Jon A.'
'Chabinyc, Michael L.'

_publ_section_title
;
 Controlling Solvate Intermediate Growth for Phase-Pure Organic Lead
 Iodide Ruddlesden--Popper (C4H9NH3)2(CH3NH3)n&#x2212;1PbnI3n+1 Perovskite
 Thin Films
;
_journal_issue 15
_journal_name_full 'Chemistry of Materials'
_journal_page_first 5832
_journal_paper_doi 10.1021/acs.chemmater.9b01952
_journal_volume 31
_journal_year 2019
_chemical_formula_sum 'C4 H13 I3 N2 O Pb'
_chemical_formula_weight 693.05
_space_group_crystal_system monoclinic
_space_group_IT_number 14
_space_group_name_Hall '-P 2ybc'
_space_group_name_H-M_alt 'P 1 21/c 1'
_symmetry_space_group_name_Hall '-P 2ybc'
_symmetry_space_group_name_H-M 'P 1 21/c 1'
_atom_sites_solution_hydrogens geom
_audit_creation_method SHELXL-2014/7
_cell_angle_alpha 90
_cell_angle_beta 96.075(3)
_cell_angle_gamma 90
_cell_formula_units_Z 4
_cell_length_a 4.5723(2)
_cell_length_b 25.3424(11)
_cell_length_c 12.1782(5)
_cell_measurement_reflns_used 1443
_cell_measurement_temperature 260(2)
_cell_measurement_theta_max 24.3
_cell_measurement_theta_min 3.21
_cell_volume 1403.20(10)
_computing_structure_refinement 'SHELXL-2014/7 (Sheldrick, 2014)'
_diffrn_ambient_temperature 260(2)
_diffrn_measured_fraction_theta_full 0.996
_diffrn_measured_fraction_theta_max 0.991
_diffrn_measurement_device_type 'Bruker Kappa Apex II'
_diffrn_radiation_type MoK\a
_diffrn_radiation_wavelength 0.71073
_diffrn_reflns_av_R_equivalents 0.0769
_diffrn_reflns_av_unetI/netI 0.1055
_diffrn_reflns_Laue_measured_fraction_full 0.996
_diffrn_reflns_Laue_measured_fraction_max 0.991
_diffrn_reflns_limit_h_max 5
_diffrn_reflns_limit_h_min -5
_diffrn_reflns_limit_k_max 25
_diffrn_reflns_limit_k_min -32
_diffrn_reflns_limit_l_max 15
_diffrn_reflns_limit_l_min -12
_diffrn_reflns_number 8923
_diffrn_reflns_point_group_measured_fraction_full 0.996
_diffrn_reflns_point_group_measured_fraction_max 0.991
_diffrn_reflns_theta_full 25.242
_diffrn_reflns_theta_max 26.778
_diffrn_reflns_theta_min 1.607
_exptl_absorpt_coefficient_mu 18.591
_exptl_absorpt_correction_T_max 0.7454
_exptl_absorpt_correction_T_min 0.4314
_exptl_absorpt_correction_type multi-scan
_exptl_absorpt_process_details sadabs
_exptl_crystal_colour yellow
_exptl_crystal_density_diffrn 3.281
_exptl_crystal_description needle
_exptl_crystal_F_000 1200
_exptl_crystal_size_max 0.250
_exptl_crystal_size_mid 0.050
_exptl_crystal_size_min 0.050
_refine_diff_density_max 3.640
_refine_diff_density_min -3.582
_refine_diff_density_rms 0.476
_refine_ls_extinction_method none
_refine_ls_goodness_of_fit_ref 1.043
_refine_ls_hydrogen_treatment constr
_refine_ls_matrix_type full
_refine_ls_number_parameters 104
_refine_ls_number_reflns 2965
_refine_ls_number_restraints 0
_refine_ls_restrained_S_all 1.043
_refine_ls_R_factor_all 0.1267
_refine_ls_R_factor_gt 0.0740
_refine_ls_shift/su_max 0.000
_refine_ls_shift/su_mean 0.000
_refine_ls_structure_factor_coef Fsqd
_refine_ls_weighting_details 'w=1/[\s^2^(Fo^2^)+(0.0847P)^2^+28.9025P] where P=(Fo^2^+2Fc^2^)/3'
_refine_ls_weighting_scheme calc
_refine_ls_wR_factor_gt 0.1674
_refine_ls_wR_factor_ref 0.1898
_reflns_Friedel_coverage 0.000
_reflns_number_gt 1897
_reflns_number_total 2965
_reflns_threshold_expression 'I > 2\s(I)'
_cod_data_source_file cm9b01952_si_002.cif
_cod_data_source_block new_0m_a
_cod_database_code 4003048
_shelx_shelxl_version_number 2014/7
_shelx_space_group_comment
;
The symmetry employed for this shelxl refinement is uniquely defined
by the following loop, which should always be used as a source of
symmetry information in preference to the above space-group names.
They are only intended as comments.
;
_shelx_estimated_absorpt_t_min 0.090
_shelx_estimated_absorpt_t_max 0.457

loop_
_space_group_symop_operation_xyz
'x, y, z'
'-x, y+1/2, -z+1/2'
'-x, -y, -z'
'x, -y-1/2, z-1/2'

loop_
_atom_site_label
_atom_site_type_symbol
_atom_site_fract_x
_atom_site_fract_y
_atom_site_fract_z
_atom_site_U_iso_or_equiv
_atom_site_adp_type
_atom_site_occupancy
_atom_site_site_symmetry_order
_atom_site_calc_flag
_atom_site_refinement_flags_posn
_atom_site_refinement_flags_adp
Pb1 Pb 0.71500(17) 0.57555(3) 0.40821(7) 0.0297(3) Uani 1 1 d . .
I3 I 0.2696(3) 0.55990(6) 0.59983(12) 0.0307(4) Uani 1 1 d . .
I1 I 1.1573(3) 0.57946(7) 0.22380(13) 0.0401(4) Uani 1 1 d . .
I2 I 0.7315(3) 0.69386(6) 0.44177(13) 0.0379(4) Uani 1 1 d . .
O1 O 0.834(3) 0.6651(7) 0.7842(14) 0.049(5) Uani 1 1 d . .
N1 N 0.657(4) 0.6085(8) 0.9030(15) 0.037(5) Uani 1 1 d . .
N2 N 0.292(4) 0.7060(8) 0.6770(16) 0.045(5) Uani 1 1 d . .
H2H H 0.4665 0.6999 0.7143 0.067 Uiso 1 1 calc R U
H2E H 0.2944 0.6958 0.6072 0.067 Uiso 1 1 calc R U
H2G H 0.1541 0.6880 0.7076 0.067 Uiso 1 1 calc R U
C3 C 0.800(4) 0.6207(9) 0.8170(16) 0.028(5) Uani 1 1 d . .
H5 H 0.8798 0.5931 0.7793 0.033 Uiso 1 1 calc R U
C4 C 0.225(7) 0.7630(10) 0.680(3) 0.070(9) Uani 1 1 d . .
H4A H 0.1728 0.7722 0.7522 0.105 Uiso 1 1 calc R U
H4B H 0.0643 0.7710 0.6257 0.105 Uiso 1 1 calc R U
H4C H 0.3953 0.7828 0.6652 0.105 Uiso 1 1 calc R U
C1 C 0.552(6) 0.6494(10) 0.971(2) 0.053(7) Uani 1 1 d . .
H1A H 0.6113 0.6417 1.0474 0.080 Uiso 1 1 calc R U
H1B H 0.3410 0.6509 0.9590 0.080 Uiso 1 1 calc R U
H1C H 0.6327 0.6827 0.9521 0.080 Uiso 1 1 calc R U
C2 C 0.591(7) 0.5550(11) 0.939(2) 0.070(9) Uani 1 1 d . .
H2A H 0.3847 0.5481 0.9210 0.105 Uiso 1 1 calc R U
H2B H 0.6411 0.5520 1.0169 0.105 Uiso 1 1 calc R U
H2C H 0.7028 0.5300 0.9012 0.105 Uiso 1 1 calc R U

loop_
_atom_site_aniso_label
_atom_site_aniso_U_11
_atom_site_aniso_U_22
_atom_site_aniso_U_33
_atom_site_aniso_U_23
_atom_site_aniso_U_13
_atom_site_aniso_U_12
Pb1 0.0240(4) 0.0288(5) 0.0370(5) 0.0001(4) 0.0062(3) 0.0003(3)
I3 0.0270(7) 0.0296(8) 0.0363(8) -0.0028(6) 0.0068(6) -0.0001(6)
I1 0.0297(8) 0.0561(11) 0.0352(9) -0.0003(7) 0.0075(7) 0.0018(7)
I2 0.0371(8) 0.0290(9) 0.0474(9) -0.0009(7) 0.0036(7) 0.0006(6)
O1 0.038(9) 0.050(12) 0.062(11) 0.033(9) 0.023(8) 0.001(8)
N1 0.036(10) 0.032(12) 0.041(12) 0.000(9) 0.004(9) 0.005(8)
N2 0.036(11) 0.066(15) 0.035(11) 0.022(10) 0.021(9) 0.003(10)
C3 0.026(11) 0.035(14) 0.021(11) -0.015(10) 0.001(9) 0.004(9)
C4 0.08(2) 0.045(19) 0.07(2) -0.031(16) -0.024(18) -0.011(16)
C1 0.080(19) 0.025(14) 0.059(18) 0.006(12) 0.031(15) 0.011(13)
C2 0.11(3) 0.050(19) 0.059(19) 0.015(15) 0.033(19) -0.015(17)

loop_
_atom_type_symbol
_atom_type_description
_atom_type_scat_dispersion_real
_atom_type_scat_dispersion_imag
_atom_type_scat_source
C C 0.0033 0.0016 'International Tables Vol C Tables 4.2.6.8 and 6.1.1.4'
H H 0.0000 0.0000 'International Tables Vol C Tables 4.2.6.8 and 6.1.1.4'
N N 0.0061 0.0033 'International Tables Vol C Tables 4.2.6.8 and 6.1.1.4'
O O 0.0106 0.0060 'International Tables Vol C Tables 4.2.6.8 and 6.1.1.4'
I I -0.4742 1.8119 'International Tables Vol C Tables 4.2.6.8 and 6.1.1.4'
Pb Pb -3.3944 10.1111 'International Tables Vol C Tables 4.2.6.8 and 6.1.1.4'

loop_
_geom_angle_atom_site_label_1
_geom_angle_atom_site_label_2
_geom_angle_atom_site_label_3
_geom_angle
_geom_angle_site_symmetry_1
_geom_angle_site_symmetry_3
I2 Pb1 I1 93.20(5) . .
I2 Pb1 I1 94.04(5) . 1_455
I1 Pb1 I1 91.28(4) . 1_455
I2 Pb1 I3 91.85(4) . .
I1 Pb1 I3 174.78(5) . .
I1 Pb1 I3 89.68(4) 1_455 .
I2 Pb1 I3 90.99(4) . 1_655
I1 Pb1 I3 90.27(4) . 1_655
I1 Pb1 I3 174.65(5) 1_455 1_655
I3 Pb1 I3 88.32(4) . 1_655
Pb1 I3 Pb1 88.32(4) . 1_455
Pb1 I1 Pb1 91.28(4) . 1_655
C3 N1 C1 121(2) . .
C3 N1 C2 126(2) . .
C1 N1 C2 114(2) . .
C4 N2 H2H 109.5 . .
C4 N2 H2E 109.5 . .
H2H N2 H2E 109.5 . .
C4 N2 H2G 109.5 . .
H2H N2 H2G 109.5 . .
H2E N2 H2G 109.5 . .
O1 C3 N1 125(2) . .
O1 C3 H5 117.7 . .
N1 C3 H5 117.7 . .
N2 C4 H4A 109.5 . .
N2 C4 H4B 109.5 . .
H4A C4 H4B 109.5 . .
N2 C4 H4C 109.5 . .
H4A C4 H4C 109.5 . .
H4B C4 H4C 109.5 . .
N1 C1 H1A 109.5 . .
N1 C1 H1B 109.5 . .
H1A C1 H1B 109.5 . .
N1 C1 H1C 109.5 . .
H1A C1 H1C 109.5 . .
H1B C1 H1C 109.5 . .
N1 C2 H2A 109.5 . .
N1 C2 H2B 109.5 . .
H2A C2 H2B 109.5 . .
N1 C2 H2C 109.5 . .
H2A C2 H2C 109.5 . .
H2B C2 H2C 109.5 . .

loop_
_geom_bond_atom_site_label_1
_geom_bond_atom_site_label_2
_geom_bond_distance
_geom_bond_site_symmetry_2
Pb1 I2 3.0258(17) .
Pb1 I1 3.1789(16) .
Pb1 I1 3.2161(17) 1_455
Pb1 I3 3.2798(15) .
Pb1 I3 3.2833(16) 1_655
I3 Pb1 3.2833(16) 1_455
I1 Pb1 3.2161(17) 1_655
O1 C3 1.21(3) .
N1 C3 1.33(3) .
N1 C1 1.44(3) .
N1 C2 1.46(3) .
N2 C4 1.48(3) .
N2 H2H 0.8900 .
N2 H2E 0.8900 .
N2 H2G 0.8900 .
C3 H5 0.9300 .
C4 H4A 0.9600 .
C4 H4B 0.9600 .
C4 H4C 0.9600 .
C1 H1A 0.9600 .
C1 H1B 0.9600 .
C1 H1C 0.9600 .
C2 H2A 0.9600 .
C2 H2B 0.9600 .
C2 H2C 0.9600 .
